data_2219951
loop_
_publ_author_name
'Gowda, B. Thimme'
'Foro, Sabine'
'Babitha, K. S.'
'Fuess, Hartmut'

_publ_section_title
;
 <i>N</i>-(3,5-Dichlorophenyl)benzenesulfonamide
;
_journal_coeditor_code NG2501
_journal_issue 11
_journal_name_full 'Acta Crystallographica Section E'
_journal_page_first o2190
_journal_paper_doi 10.1107/S1600536808034351
_journal_volume 64
_journal_year 2008
_chemical_formula_iupac 'C12 H9 Cl2 N O2 S'
_chemical_formula_moiety 'C12 H9 Cl2 N O2 S'
_chemical_formula_sum 'C12 H9 Cl2 N O2 S'
_chemical_formula_weight 302.16
_chemical_name_systematic
;
<i>N</i>-(3,5-Dichlorophenyl)benzenesulfonamide
;
_space_group_IT_number 14
_symmetry_cell_setting monoclinic
_symmetry_space_group_name_Hall '-P 2ybc'
_symmetry_space_group_name_H-M 'P 1 21/c 1'
_atom_sites_solution_hydrogens geom
_atom_sites_solution_primary direct
_atom_sites_solution_secondary difmap
_audit_creation_method SHELXL-97
_cell_angle_alpha 90.00
_cell_angle_beta 99.490(10)
_cell_angle_gamma 90.00
_cell_formula_units_Z 4
_cell_length_a 8.299(2)
_cell_length_b 7.2150(10)
_cell_length_c 21.954(3)
_cell_measurement_reflns_used 25
_cell_measurement_temperature 299(2)
_cell_measurement_theta_max 19.36
_cell_measurement_theta_min 5.40
_cell_volume 1296.6(4)
_computing_cell_refinement 'CAD-4-PC (Enraf--Nonius, 1996)'
_computing_data_collection 'CAD-4-PC (Enraf--Nonius, 1996)'
_computing_data_reduction 'REDU4 (Stoe & Cie, 1987)'
_computing_molecular_graphics 'PLATON (Spek, 2003)'
_computing_publication_material 'SHELXL97 (Sheldrick, 2008)'
_computing_structure_refinement 'SHELXL97 (Sheldrick, 2008)'
_computing_structure_solution 'SHELXS97 (Sheldrick, 2008)'
_diffrn_ambient_temperature 299(2)
_diffrn_measured_fraction_theta_full 1.000
_diffrn_measured_fraction_theta_max 1.000
_diffrn_measurement_device_type 'Enraf--Nonius CAD-4'
_diffrn_measurement_method \w/2\q
_diffrn_radiation_monochromator graphite
_diffrn_radiation_source 'fine-focus sealed tube'
_diffrn_radiation_type CuK\a
_diffrn_radiation_wavelength 1.54180
_diffrn_reflns_av_R_equivalents 0.0500
_diffrn_reflns_av_sigmaI/netI 0.0199
_diffrn_reflns_limit_h_max 1
_diffrn_reflns_limit_h_min -9
_diffrn_reflns_limit_k_max 8
_diffrn_reflns_limit_k_min 0
_diffrn_reflns_limit_l_max 26
_diffrn_reflns_limit_l_min -26
_diffrn_reflns_number 2518
_diffrn_reflns_theta_full 66.97
_diffrn_reflns_theta_max 66.97
_diffrn_reflns_theta_min 4.08
_diffrn_standards_decay_% 1.0
_diffrn_standards_interval_time 120
_diffrn_standards_number 3
_exptl_absorpt_coefficient_mu 5.959
_exptl_absorpt_correction_T_max 0.2292
_exptl_absorpt_correction_T_min 0.1288
_exptl_absorpt_correction_type psi-scan
_exptl_absorpt_process_details '(North <i>et al.</i>,  1968)'
_exptl_crystal_colour colourless
_exptl_crystal_density_diffrn 1.548
_exptl_crystal_density_method 'not measured'
_exptl_crystal_description prism
_exptl_crystal_F_000 616
_exptl_crystal_size_max 0.50
_exptl_crystal_size_mid 0.50
_exptl_crystal_size_min 0.25
_refine_diff_density_max 0.589
_refine_diff_density_min -0.384
_refine_ls_extinction_coef 0.0105(11)
_refine_ls_extinction_expression Fc^*^=kFc[1+0.001xFc^2^\l^3^/sin(2\q)]^-1/4^
_refine_ls_extinction_method 'SHELXL97 (Sheldrick, 2008)'
_refine_ls_goodness_of_fit_ref 1.100
_refine_ls_hydrogen_treatment mixed
_refine_ls_matrix_type full
_refine_ls_number_parameters 167
_refine_ls_number_reflns 2311
_refine_ls_number_restraints 1
_refine_ls_restrained_S_all 1.100
_refine_ls_R_factor_all 0.0600
_refine_ls_R_factor_gt 0.0571
_refine_ls_shift/su_max 0.001
_refine_ls_shift/su_mean 0.000
_refine_ls_structure_factor_coef Fsqd
_refine_ls_weighting_details 'calc w=1/[\s^2^(Fo^2^)+(0.0987P)^2^+0.7373P] where P=(Fo^2^+2Fc^2^)/3'
_refine_ls_weighting_scheme calc
_refine_ls_wR_factor_gt 0.1532
_refine_ls_wR_factor_ref 0.1564
_reflns_number_gt 2153
_reflns_number_total 2311
_reflns_threshold_expression I>2\s(I)
_cod_data_source_file ng2501.cif
_cod_data_source_block I
_cod_original_sg_symbol_H-M 'P 21/c'
_cod_database_code 2219951
_cod_database_fobs_code 2219951

loop_
_symmetry_equiv_pos_as_xyz
'x, y, z'
'-x, y+1/2, -z+1/2'
'-x, -y, -z'
'x, -y-1/2, z-1/2'

loop_
_atom_site_type_symbol
_atom_site_label
_atom_site_fract_x
_atom_site_fract_y
_atom_site_fract_z
_atom_site_U_iso_or_equiv
_atom_site_adp_type
_atom_site_calc_flag
_atom_site_refinement_flags
_atom_site_occupancy
C C1 0.3043(3) 0.1779(4) 0.79280(13) 0.0445(6) Uani d . 1
C C2 0.4358(4) 0.1697(5) 0.84058(17) 0.0604(8) Uani d . 1
H H2 0.4201 0.1476 0.8809 0.072 Uiso calc R 1
C C3 0.5911(4) 0.1953(6) 0.8269(2) 0.0783(12) Uani d . 1
H H3 0.6811 0.1914 0.8584 0.094 Uiso calc R 1
C C4 0.6130(4) 0.2267(6) 0.7670(2) 0.0773(11) Uani d . 1
H H4 0.7180 0.2427 0.7582 0.093 Uiso calc R 1
C C5 0.4818(5) 0.2344(5) 0.7202(2) 0.0746(10) Uani d . 1
H H5 0.4980 0.2547 0.6798 0.090 Uiso calc R 1
C C6 0.3257(4) 0.2121(4) 0.73293(15) 0.0562(7) Uani d . 1
H H6 0.2360 0.2200 0.7015 0.067 Uiso calc R 1
C C7 0.1252(3) 0.3838(4) 0.90059(11) 0.0400(6) Uani d . 1
C C8 0.2051(4) 0.5522(4) 0.90920(13) 0.0484(6) Uani d . 1
H H8 0.2132 0.6288 0.8758 0.058 Uiso calc R 1
C C9 0.2725(4) 0.6041(4) 0.96827(15) 0.0558(7) Uani d . 1
C C10 0.2645(4) 0.4935(4) 1.01861(14) 0.0590(8) Uani d . 1
H H10 0.3122 0.5293 1.0582 0.071 Uiso calc R 1
C C11 0.1830(4) 0.3278(4) 1.00819(13) 0.0534(7) Uani d . 1
C C12 0.1118(3) 0.2699(4) 0.95062(12) 0.0480(6) Uani d . 1
H H12 0.0561 0.1577 0.9451 0.058 Uiso calc R 1
N N1 0.0494(3) 0.3297(3) 0.84009(10) 0.0441(5) Uani d D 1
H H1N 0.038(4) 0.418(3) 0.8138(12) 0.053 Uiso d D 1
O O1 -0.0021(3) 0.1298(3) 0.74998(9) 0.0527(5) Uani d . 1
O O2 0.1112(3) -0.0066(3) 0.85135(10) 0.0574(6) Uani d . 1
Cl Cl1 0.37237(16) 0.81541(13) 0.97944(5) 0.0927(4) Uani d . 1
Cl Cl2 0.16462(15) 0.18752(15) 1.07089(4) 0.0834(4) Uani d . 1
S S1 0.10584(7) 0.14095(9) 0.80800(3) 0.0412(3) Uani d . 1

loop_
_atom_site_aniso_label
_atom_site_aniso_U_11
_atom_site_aniso_U_22
_atom_site_aniso_U_33
_atom_site_aniso_U_12
_atom_site_aniso_U_13
_atom_site_aniso_U_23
C1 0.0475(14) 0.0400(13) 0.0467(15) 0.0019(11) 0.0101(11) 0.0007(11)
C2 0.0571(17) 0.0615(19) 0.0589(19) 0.0079(14) -0.0009(14) -0.0049(15)
C3 0.0517(18) 0.065(2) 0.111(3) 0.0057(15) -0.0071(19) -0.014(2)
C4 0.0560(19) 0.063(2) 0.117(4) 0.0031(16) 0.029(2) 0.001(2)
C5 0.079(2) 0.064(2) 0.091(3) -0.0014(18) 0.044(2) 0.0114(19)
C6 0.0619(17) 0.0556(17) 0.0535(17) 0.0004(14) 0.0161(13) 0.0070(13)
C7 0.0447(13) 0.0413(13) 0.0349(12) 0.0025(10) 0.0088(10) -0.0039(10)
C8 0.0581(15) 0.0404(14) 0.0465(14) 0.0000(12) 0.0079(12) 0.0033(12)
C9 0.0631(17) 0.0424(15) 0.0585(17) -0.0015(13) 0.0001(13) -0.0043(13)
C10 0.078(2) 0.0531(17) 0.0426(15) 0.0025(15) 0.0004(14) -0.0087(13)
C11 0.0701(18) 0.0540(16) 0.0379(14) 0.0049(14) 0.0141(13) 0.0020(12)
C12 0.0593(16) 0.0466(15) 0.0405(14) -0.0057(12) 0.0157(12) -0.0028(11)
N1 0.0547(13) 0.0423(12) 0.0350(12) 0.0020(10) 0.0064(9) -0.0004(9)
O1 0.0548(11) 0.0586(12) 0.0427(11) -0.0059(9) 0.0021(8) -0.0107(9)
O2 0.0838(15) 0.0415(11) 0.0499(11) -0.0053(10) 0.0199(10) 0.0058(8)
Cl1 0.1209(9) 0.0518(5) 0.0915(8) -0.0250(5) -0.0236(6) -0.0022(4)
Cl2 0.1333(9) 0.0798(7) 0.0393(5) -0.0122(6) 0.0204(5) 0.0085(4)
S1 0.0495(4) 0.0384(4) 0.0359(4) -0.0042(2) 0.0076(3) -0.0018(2)

loop_
_atom_type_symbol
_atom_type_description
_atom_type_scat_dispersion_real
_atom_type_scat_dispersion_imag
_atom_type_scat_source
C C 0.0181 0.0091 'International Tables Vol C Tables 4.2.6.8 and 6.1.1.4'
H H 0.0000 0.0000 'International Tables Vol C Tables 4.2.6.8 and 6.1.1.4'
N N 0.0311 0.0180 'International Tables Vol C Tables 4.2.6.8 and 6.1.1.4'
O O 0.0492 0.0322 'International Tables Vol C Tables 4.2.6.8 and 6.1.1.4'
Cl Cl 0.3639 0.7018 'International Tables Vol C Tables 4.2.6.8 and 6.1.1.4'
S S 0.3331 0.5567 'International Tables Vol C Tables 4.2.6.8 and 6.1.1.4'

loop_
_geom_angle_atom_site_label_1
_geom_angle_atom_site_label_2
_geom_angle_atom_site_label_3
_geom_angle
C6 C1 C2 121.4(3)
C6 C1 S1 118.8(2)
C2 C1 S1 119.8(2)
C3 C2 C1 118.5(4)
C3 C2 H2 120.8
C1 C2 H2 120.8
C4 C3 C2 120.3(4)
C4 C3 H3 119.9
C2 C3 H3 119.9
C5 C4 C3 120.6(3)
C5 C4 H4 119.7
C3 C4 H4 119.7
C4 C5 C6 120.0(4)
C4 C5 H5 120.0
C6 C5 H5 120.0
C1 C6 C5 119.2(3)
C1 C6 H6 120.4
C5 C6 H6 120.4
C8 C7 C12 120.7(2)
C8 C7 N1 119.7(2)
C12 C7 N1 119.5(2)
C9 C8 C7 118.6(3)
C9 C8 H8 120.7
C7 C8 H8 120.7
C10 C9 C8 122.3(3)
C10 C9 Cl1 118.9(2)
C8 C9 Cl1 118.9(2)
C11 C10 C9 117.3(3)
C11 C10 H10 121.3
C9 C10 H10 121.3
C12 C11 C10 123.0(3)
C12 C11 Cl2 118.2(2)
C10 C11 Cl2 118.7(2)
C11 C12 C7 118.0(3)
C11 C12 H12 121.0
C7 C12 H12 121.0
C7 N1 S1 120.98(18)
C7 N1 H1N 114(2)
S1 N1 H1N 110(2)
O2 S1 O1 119.87(14)
O2 S1 N1 108.29(12)
O1 S1 N1 104.34(12)
O2 S1 C1 108.30(14)
O1 S1 C1 107.97(13)
N1 S1 C1 107.45(13)

loop_
_geom_bond_atom_site_label_1
_geom_bond_atom_site_label_2
_geom_bond_distance
C1 C6 1.377(4)
C1 C2 1.385(4)
C1 S1 1.754(3)
C2 C3 1.383(5)
C2 H2 0.9300
C3 C4 1.376(6)
C3 H3 0.9300
C4 C5 1.370(6)
C4 H4 0.9300
C5 C6 1.379(5)
C5 H5 0.9300
C6 H6 0.9300
C7 C8 1.382(4)
C7 C12 1.391(4)
C7 N1 1.427(3)
C8 C9 1.377(4)
C8 H8 0.9300
C9 C10 1.374(5)
C9 Cl1 1.734(3)
C10 C11 1.374(5)
C10 H10 0.9300
C11 C12 1.369(4)
C11 Cl2 1.736(3)
C12 H12 0.9300
N1 S1 1.637(2)
N1 H1N 0.856(10)
O1 S1 1.433(2)
O2 S1 1.424(2)

loop_
_geom_hbond_atom_site_label_D
_geom_hbond_atom_site_label_H
_geom_hbond_atom_site_label_A
_geom_hbond_site_symmetry_A
_geom_hbond_distance_DH
_geom_hbond_distance_HA
_geom_hbond_distance_DA
_geom_hbond_angle_DHA
N1 H1N O1 2_556 0.856(10) 2.059(11) 2.915(3) 178(3)

loop_
_geom_torsion_atom_site_label_1
_geom_torsion_atom_site_label_2
_geom_torsion_atom_site_label_3
_geom_torsion_atom_site_label_4
_geom_torsion
C6 C1 C2 C3 -0.5(5)
S1 C1 C2 C3 178.6(3)
C1 C2 C3 C4 -0.5(5)
C2 C3 C4 C5 0.5(6)
C3 C4 C5 C6 0.5(6)
C2 C1 C6 C5 1.5(5)
S1 C1 C6 C5 -177.6(3)
C4 C5 C6 C1 -1.5(5)
C12 C7 C8 C9 0.6(4)
N1 C7 C8 C9 177.8(3)
C7 C8 C9 C10 0.7(5)
C7 C8 C9 Cl1 -179.8(2)
C8 C9 C10 C11 -1.2(5)
Cl1 C9 C10 C11 179.4(3)
C9 C10 C11 C12 0.3(5)
C9 C10 C11 Cl2 -178.0(3)
C10 C11 C12 C7 1.0(5)
Cl2 C11 C12 C7 179.2(2)
C8 C7 C12 C11 -1.4(4)
N1 C7 C12 C11 -178.6(3)
C8 C7 N1 S1 119.8(2)
C12 C7 N1 S1 -62.9(3)
C7 N1 S1 O2 48.5(2)
C7 N1 S1 O1 177.3(2)
C7 N1 S1 C1 -68.3(2)
C6 C1 S1 O2 138.8(2)
C2 C1 S1 O2 -40.3(3)
C6 C1 S1 O1 7.6(3)
C2 C1 S1 O1 -171.5(2)
C6 C1 S1 N1 -104.5(2)
C2 C1 S1 N1 76.5(3)

loop_
_cod_related_entry_id
_cod_related_entry_database
_cod_related_entry_code
1 ChemSpider 4166260
